data_2222264
loop_
_publ_author_name
'Fun, Hoong-Kun'
'Balasubramani, Kasthuri'

_publ_section_title
;
 2,3-Diaminopyridinium 4-hydroxybenzoate
;
_journal_coeditor_code CI2813
_journal_issue 7
_journal_name_full 'Acta Crystallographica Section E'
_journal_page_first o1496
_journal_page_last o1497
_journal_paper_doi 10.1107/S1600536809020832
_journal_volume 65
_journal_year 2009
_chemical_formula_iupac 'C5 H8 N3 +, C7 H5 O3 -'
_chemical_formula_moiety 'C5 H8 N3 +, C7 H5 O3 -'
_chemical_formula_sum 'C12 H13 N3 O3'
_chemical_formula_weight 247.25
_chemical_name_systematic ?
_space_group_IT_number 14
_symmetry_cell_setting monoclinic
_symmetry_space_group_name_Hall '-P 2ybc'
_symmetry_space_group_name_H-M 'P 1 21/c 1'
_atom_sites_solution_hydrogens geom
_atom_sites_solution_primary direct
_atom_sites_solution_secondary difmap
_audit_creation_method SHELXL-97
_cell_angle_alpha 90.00
_cell_angle_beta 112.6440(10)
_cell_angle_gamma 90.00
_cell_formula_units_Z 4
_cell_length_a 10.2915(2)
_cell_length_b 11.4946(2)
_cell_length_c 11.0921(2)
_cell_measurement_reflns_used 9979
_cell_measurement_temperature 100.00(10)
_cell_measurement_theta_max 37.79
_cell_measurement_theta_min 2.66
_cell_volume 1211.01(4)
_computing_cell_refinement 'SAINT (Bruker, 2005)'
_computing_data_collection 'APEX2 (Bruker, 2005)'
_computing_data_reduction 'SAINT (Bruker, 2005)'
_computing_molecular_graphics 'SHELXTL (Sheldrick, 2008)'
_computing_publication_material 'SHELXTL (Sheldrick, 2008) and PLATON (Spek, 2009)'
_computing_structure_refinement 'SHELXTL (Sheldrick, 2008)'
_computing_structure_solution 'SHELXTL (Sheldrick, 2008)'
_diffrn_ambient_temperature 100.00(10)
_diffrn_measured_fraction_theta_full 0.995
_diffrn_measured_fraction_theta_max 0.995
_diffrn_measurement_device_type
;
Bruker SMART APEXII CCD area-detector diffractometer
;
_diffrn_measurement_method '\f and \w scans'
_diffrn_radiation_monochromator graphite
_diffrn_radiation_source 'fine-focus sealed tube'
_diffrn_radiation_type MoK\a
_diffrn_radiation_wavelength 0.71073
_diffrn_reflns_av_R_equivalents 0.0344
_diffrn_reflns_av_sigmaI/netI 0.0269
_diffrn_reflns_limit_h_max 16
_diffrn_reflns_limit_h_min -16
_diffrn_reflns_limit_k_max 18
_diffrn_reflns_limit_k_min -16
_diffrn_reflns_limit_l_max 17
_diffrn_reflns_limit_l_min -17
_diffrn_reflns_number 25821
_diffrn_reflns_theta_full 35.00
_diffrn_reflns_theta_max 35.00
_diffrn_reflns_theta_min 2.14
_diffrn_standards_number 0
_exptl_absorpt_coefficient_mu 0.100
_exptl_absorpt_correction_T_max 0.9862
_exptl_absorpt_correction_T_min 0.9504
_exptl_absorpt_correction_type multi-scan
_exptl_absorpt_process_details '(SADABS; Bruker, 2005)'
_exptl_crystal_colour brown
_exptl_crystal_density_diffrn 1.356
_exptl_crystal_density_method 'not measured'
_exptl_crystal_description Plate
_exptl_crystal_F_000 520
_exptl_crystal_size_max 0.51
_exptl_crystal_size_mid 0.39
_exptl_crystal_size_min 0.14
_refine_diff_density_max 0.649
_refine_diff_density_min -0.185
_refine_ls_extinction_method none
_refine_ls_goodness_of_fit_ref 1.041
_refine_ls_hydrogen_treatment mixed
_refine_ls_matrix_type full
_refine_ls_number_parameters 215
_refine_ls_number_reflns 5296
_refine_ls_number_restraints 0
_refine_ls_restrained_S_all 1.041
_refine_ls_R_factor_all 0.0625
_refine_ls_R_factor_gt 0.0493
_refine_ls_shift/su_max 0.001
_refine_ls_shift/su_mean <0.001
_refine_ls_structure_factor_coef Fsqd
_refine_ls_weighting_details 'calc w=1/[\s^2^(Fo^2^)+(0.0817P)^2^+0.1673P] where P=(Fo^2^+2Fc^2^)/3'
_refine_ls_weighting_scheme calc
_refine_ls_wR_factor_gt 0.1279
_refine_ls_wR_factor_ref 0.1382
_reflns_number_gt 4257
_reflns_number_total 5296
_reflns_threshold_expression I>2\s(I)
_cod_data_source_file ci2813.cif
_cod_data_source_block I
_cod_depositor_comments
;
The following automatic conversions were performed:
'_symmetry_cell_setting' value 'Monoclinic' changed to 'monoclinic'
according to '/home/saulius/struct/CIF-dictionaries/cif_core.dic'
dictionary named 'cif_core.dic' version 2.4.1 from 2010-06-29.

Automatic conversion script
Id: cif_fix_enum 1527 2010-12-29 10:47:43Z saulius 

The following automatic conversions were performed:

'_symmetry_cell_setting' value 'Monoclinic' changed to 'monoclinic'
according to /home/saulius/struct/CIF-dictionaries/cif_core.dic
dictionary named 'cif_core.dic' version 2.4.1 from 2010-06-29.

Automatic conversion script
Id: cif_fix_values 1715 2011-07-08 13:25:40Z adriana 
;
_cod_original_sg_symbol_H-M 'P 21/c'
_cod_database_code 2222264
_cod_database_fobs_code 2222264

loop_
_symmetry_equiv_pos_as_xyz
'x, y, z'
'-x, y+1/2, -z+1/2'
'-x, -y, -z'
'x, -y-1/2, z-1/2'

loop_
_atom_site_type_symbol
_atom_site_label
_atom_site_fract_x
_atom_site_fract_y
_atom_site_fract_z
_atom_site_U_iso_or_equiv
_atom_site_adp_type
_atom_site_calc_flag
_atom_site_refinement_flags
_atom_site_occupancy
_atom_site_disorder_assembly
_atom_site_disorder_group
O O1 0.45467(8) 0.16900(6) 0.43336(6) 0.02563(15) Uani d . 1 . .
O O2 0.84786(7) 0.61461(5) 0.52034(5) 0.02074(13) Uani d . 1 . .
O O3 0.73136(6) 0.62156(5) 0.30541(5) 0.01784(12) Uani d . 1 . .
N N1 1.01845(8) 0.79427(6) 0.49674(6) 0.01857(14) Uani d . 1 . .
N N2 0.87767(8) 0.81703(7) 0.27844(7) 0.02195(15) Uani d . 1 . .
N N3 1.05767(9) 0.99458(8) 0.25977(7) 0.02666(17) Uani d . 1 . .
C C1 0.57827(9) 0.42070(7) 0.30431(7) 0.01757(14) Uani d . 1 . .
C C2 0.50323(9) 0.32084(7) 0.30618(7) 0.01879(15) Uani d . 1 . .
C C3 0.52248(9) 0.26810(7) 0.42538(7) 0.01899(15) Uani d . 1 . .
C C4 0.61617(11) 0.31656(8) 0.54174(8) 0.02518(18) Uani d . 1 . .
C C5 0.69083(10) 0.41624(8) 0.53881(7) 0.02324(17) Uani d . 1 . .
C C6 0.67313(8) 0.46970(7) 0.41995(7) 0.01604(14) Uani d . 1 . .
C C7 0.75521(8) 0.57533(6) 0.41592(7) 0.01540(14) Uani d . 1 . .
C C8 0.99181(9) 0.84838(7) 0.38181(7) 0.01678(14) Uani d . 1 . .
C C9 1.08674(9) 0.93716(7) 0.37590(7) 0.01803(15) Uani d . 1 . .
C C10 1.20049(9) 0.96332(8) 0.48910(8) 0.02092(16) Uani d . 1 . .
C C11 1.22331(9) 0.90438(8) 0.60700(8) 0.02314(17) Uani d . 1 . .
C C12 1.13117(10) 0.82008(8) 0.60867(8) 0.02224(17) Uani d . 1 . .
H H1 0.5647(15) 0.4565(11) 0.2226(13) 0.031(3) Uiso d . 1 . .
H H2 0.4376(14) 0.2854(12) 0.2229(13) 0.029(3) Uiso d . 1 . .
H H4 0.6280(18) 0.2759(15) 0.6232(17) 0.051(4) Uiso d . 1 . .
H H5 0.7615(17) 0.4479(13) 0.6225(15) 0.039(4) Uiso d . 1 . .
H H10 1.2669(14) 1.0227(12) 0.4848(12) 0.028(3) Uiso d . 1 . .
H H11 1.3091(16) 0.9246(13) 0.6883(14) 0.039(4) Uiso d . 1 . .
H H12 1.1341(17) 0.7745(14) 0.6809(15) 0.043(4) Uiso d . 1 . .
H H1N1 0.9588(15) 0.7391(12) 0.4987(13) 0.031(3) Uiso d . 1 . .
H H1N2 0.8601(17) 0.8454(12) 0.2011(15) 0.033(3) Uiso d . 1 . .
H H2N2 0.8275(15) 0.7565(12) 0.2854(13) 0.027(3) Uiso d . 1 . .
H H1N3 0.9924(17) 0.9660(13) 0.1840(15) 0.040(4) Uiso d . 1 . .
H H2N3 1.1284(16) 1.0365(12) 0.2548(14) 0.034(3) Uiso d . 1 . .
H H1O1 0.3995(19) 0.1445(15) 0.3531(18) 0.051(5) Uiso d . 1 . .

loop_
_atom_site_aniso_label
_atom_site_aniso_U_11
_atom_site_aniso_U_22
_atom_site_aniso_U_33
_atom_site_aniso_U_12
_atom_site_aniso_U_13
_atom_site_aniso_U_23
O1 0.0299(3) 0.0248(3) 0.0172(3) -0.0123(2) 0.0034(2) 0.0013(2)
O2 0.0238(3) 0.0217(3) 0.0141(2) -0.0059(2) 0.0044(2) -0.00153(19)
O3 0.0188(3) 0.0178(3) 0.0149(2) 0.0002(2) 0.00434(19) 0.00308(19)
N1 0.0200(3) 0.0194(3) 0.0148(3) -0.0020(2) 0.0051(2) 0.0018(2)
N2 0.0232(3) 0.0234(3) 0.0154(3) -0.0072(3) 0.0031(2) 0.0021(2)
N3 0.0284(4) 0.0324(4) 0.0171(3) -0.0118(3) 0.0065(3) 0.0037(3)
C1 0.0190(3) 0.0187(3) 0.0131(3) -0.0014(3) 0.0041(2) 0.0005(2)
C2 0.0198(4) 0.0205(3) 0.0131(3) -0.0037(3) 0.0031(2) -0.0007(2)
C3 0.0202(4) 0.0199(3) 0.0150(3) -0.0046(3) 0.0047(3) -0.0001(2)
C4 0.0316(5) 0.0273(4) 0.0130(3) -0.0114(3) 0.0046(3) 0.0008(3)
C5 0.0286(4) 0.0251(4) 0.0131(3) -0.0099(3) 0.0049(3) -0.0015(3)
C6 0.0173(3) 0.0167(3) 0.0131(3) -0.0016(2) 0.0048(2) -0.0007(2)
C7 0.0167(3) 0.0152(3) 0.0140(3) 0.0013(2) 0.0055(2) -0.0002(2)
C8 0.0177(3) 0.0174(3) 0.0143(3) -0.0003(3) 0.0052(2) 0.0001(2)
C9 0.0183(3) 0.0204(3) 0.0155(3) -0.0023(3) 0.0066(2) 0.0000(2)
C10 0.0192(4) 0.0249(4) 0.0178(3) -0.0044(3) 0.0062(3) -0.0010(3)
C11 0.0200(4) 0.0294(4) 0.0166(3) -0.0029(3) 0.0032(3) -0.0007(3)
C12 0.0230(4) 0.0262(4) 0.0145(3) -0.0014(3) 0.0038(3) 0.0023(3)

loop_
_atom_type_symbol
_atom_type_description
_atom_type_scat_dispersion_real
_atom_type_scat_dispersion_imag
_atom_type_scat_source
C C 0.0033 0.0016 'International Tables Vol C Tables 4.2.6.8 and 6.1.1.4'
H H 0.0000 0.0000 'International Tables Vol C Tables 4.2.6.8 and 6.1.1.4'
N N 0.0061 0.0033 'International Tables Vol C Tables 4.2.6.8 and 6.1.1.4'
O O 0.0106 0.0060 'International Tables Vol C Tables 4.2.6.8 and 6.1.1.4'

loop_
_geom_angle_atom_site_label_1
_geom_angle_atom_site_label_2
_geom_angle_atom_site_label_3
_geom_angle_site_symmetry_1
_geom_angle_site_symmetry_3
_geom_angle
_geom_angle_publ_flag
C3 O1 H1O1 . . 110.1(11) ?
C8 N1 C12 . . 123.47(7) ?
C8 N1 H1N1 . . 117.5(9) ?
C12 N1 H1N1 . . 119.1(9) ?
C8 N2 H1N2 . . 121.7(10) ?
C8 N2 H2N2 . . 119.1(9) ?
H1N2 N2 H2N2 . . 118.2(13) ?
C9 N3 H1N3 . . 120.6(10) ?
C9 N3 H2N3 . . 115.4(9) ?
H1N3 N3 H2N3 . . 117.8(13) ?
C2 C1 C6 . . 121.05(7) ?
C2 C1 H1 . . 119.4(8) ?
C6 C1 H1 . . 119.5(8) ?
C1 C2 C3 . . 119.72(7) ?
C1 C2 H2 . . 120.4(8) ?
C3 C2 H2 . . 119.9(8) ?
O1 C3 C4 . . 117.67(7) ?
O1 C3 C2 . . 122.47(7) ?
C4 C3 C2 . . 119.85(7) ?
C5 C4 C3 . . 119.99(7) ?
C5 C4 H4 . . 122.8(10) ?
C3 C4 H4 . . 117.2(10) ?
C4 C5 C6 . . 120.78(7) ?
C4 C5 H5 . . 119.3(8) ?
C6 C5 H5 . . 119.9(9) ?
C1 C6 C5 . . 118.61(7) ?
C1 C6 C7 . . 120.33(6) ?
C5 C6 C7 . . 121.05(7) ?
O2 C7 O3 . . 122.08(7) ?
O2 C7 C6 . . 119.94(6) ?
O3 C7 C6 . . 117.96(6) ?
N2 C8 N1 . . 118.57(7) ?
N2 C8 C9 . . 122.86(7) ?
N1 C8 C9 . . 118.57(7) ?
N3 C9 C10 . . 123.40(8) ?
N3 C9 C8 . . 118.64(7) ?
C10 C9 C8 . . 117.92(7) ?
C9 C10 C11 . . 121.27(8) ?
C9 C10 H10 . . 118.1(8) ?
C11 C10 H10 . . 120.6(8) ?
C12 C11 C10 . . 119.12(8) ?
C12 C11 H11 . . 121.5(8) ?
C10 C11 H11 . . 119.4(8) ?
C11 C12 N1 . . 119.65(7) ?
C11 C12 H12 . . 127.5(10) ?
N1 C12 H12 . . 112.8(10) ?

loop_
_geom_bond_atom_site_label_1
_geom_bond_atom_site_label_2
_geom_bond_site_symmetry_2
_geom_bond_distance
_geom_bond_publ_flag
O1 C3 . 1.3565(10) ?
O1 H1O1 . 0.897(18) ?
O2 C7 . 1.2666(9) ?
O3 C7 . 1.2702(9) ?
N1 C8 . 1.3484(10) ?
N1 C12 . 1.3661(11) ?
N1 H1N1 . 0.888(15) ?
N2 C8 . 1.3369(10) ?
N2 H1N2 . 0.869(15) ?
N2 H2N2 . 0.887(14) ?
N3 C9 . 1.3739(10) ?
N3 H1N3 . 0.911(16) ?
N3 H2N3 . 0.892(15) ?
C1 C2 . 1.3881(11) ?
C1 C6 . 1.3969(10) ?
C1 H1 . 0.955(13) ?
C2 C3 . 1.3976(11) ?
C2 H2 . 0.997(13) ?
C3 C4 . 1.3956(11) ?
C4 C5 . 1.3869(12) ?
C4 H4 . 0.982(17) ?
C5 C6 . 1.4014(11) ?
C5 H5 . 1.001(15) ?
C6 C7 . 1.4896(11) ?
C8 C9 . 1.4316(11) ?
C9 C10 . 1.3805(11) ?
C10 C11 . 1.4100(12) ?
C10 H10 . 0.981(14) ?
C11 C12 . 1.3608(13) ?
C11 H11 . 1.017(15) ?
C12 H12 . 0.948(15) ?

loop_
_geom_hbond_atom_site_label_D
_geom_hbond_atom_site_label_H
_geom_hbond_atom_site_label_A
_geom_hbond_site_symmetry_A
_geom_hbond_distance_DH
_geom_hbond_distance_HA
_geom_hbond_distance_DA
_geom_hbond_angle_DHA
N1 H1N1 O2 . 0.89(2) 1.903(15) 2.7874(9) 173.0(10)
N2 H2N2 O3 . 0.890(10) 1.898(14) 2.7843(9) 176.0(10)
N2 H1N2 O2 4_575 0.870(10) 2.014(15) 2.8689(9) 168.0(10)
N3 H1N3 O2 4_575 0.91(2) 2.071(16) 2.9790(10) 174.0(10)
N3 H2N3 O3 2_755 0.89(2) 2.057(15) 2.9285(10) 166.0(10)
O1 H1O1 O3 2_645 0.90(2) 1.775(19) 2.6595(8) 168(2)
C2 H2 O3 2_645 1.000(10) 2.500(14) 3.2104(10) 128.0(10)

loop_
_geom_torsion_atom_site_label_1
_geom_torsion_atom_site_label_2
_geom_torsion_atom_site_label_3
_geom_torsion_atom_site_label_4
_geom_torsion_site_symmetry_1
_geom_torsion_site_symmetry_2
_geom_torsion_site_symmetry_3
_geom_torsion_site_symmetry_4
_geom_torsion
_geom_torsion_publ_flag
C6 C1 C2 C3 . . . . -0.01(13) ?
C1 C2 C3 O1 . . . . -178.47(8) ?
C1 C2 C3 C4 . . . . 0.46(14) ?
O1 C3 C4 C5 . . . . 178.40(9) ?
C2 C3 C4 C5 . . . . -0.57(15) ?
C3 C4 C5 C6 . . . . 0.24(15) ?
C2 C1 C6 C5 . . . . -0.32(13) ?
C2 C1 C6 C7 . . . . 178.59(7) ?
C4 C5 C6 C1 . . . . 0.21(14) ?
C4 C5 C6 C7 . . . . -178.70(9) ?
C1 C6 C7 O2 . . . . -175.21(8) ?
C5 C6 C7 O2 . . . . 3.67(12) ?
C1 C6 C7 O3 . . . . 3.09(11) ?
C5 C6 C7 O3 . . . . -178.02(8) ?
C12 N1 C8 N2 . . . . -179.40(8) ?
C12 N1 C8 C9 . . . . 0.41(12) ?
N2 C8 C9 N3 . . . . 1.55(13) ?
N1 C8 C9 N3 . . . . -178.25(8) ?
N2 C8 C9 C10 . . . . 179.31(8) ?
N1 C8 C9 C10 . . . . -0.49(12) ?
N3 C9 C10 C11 . . . . 177.91(9) ?
C8 C9 C10 C11 . . . . 0.26(13) ?
C9 C10 C11 C12 . . . . 0.06(14) ?
C10 C11 C12 N1 . . . . -0.16(14) ?
C8 N1 C12 C11 . . . . -0.08(13) ?

loop_
_cod_related_entry_id
_cod_related_entry_database
_cod_related_entry_code
1 ChemSpider 30655804
